data_2221499
loop_
_publ_author_name
'Wei, Yi-Jun'
'Wang, Feng-Wu'
'Zhu, Qi-Yong'

_publ_section_title
;
 3-Bromo-<i>N</i>'-(3,5-dibromo-2-hydroxybenzylidene)benzohydrazide
 methanol solvate
;
_journal_coeditor_code SJ2587
_journal_issue 4
_journal_name_full 'Acta Crystallographica Section E'
_journal_page_first o688
_journal_paper_doi 10.1107/S1600536809007466
_journal_volume 65
_journal_year 2009
_chemical_formula_iupac 'C14 H9 Br3 N2 O2, C H4 O'
_chemical_formula_moiety 'C14 H9 Br3 N2 O2, C H4 O'
_chemical_formula_sum 'C15 H13 Br3 N2 O3'
_chemical_formula_weight 509.00
_chemical_name_systematic
;
 ?
;
_space_group_IT_number 2
_symmetry_cell_setting triclinic
_symmetry_space_group_name_Hall '-P 1'
_symmetry_space_group_name_H-M 'P -1'
_atom_sites_solution_hydrogens geom
_atom_sites_solution_primary direct
_atom_sites_solution_secondary difmap
_audit_creation_method SHELXL-97
_cell_angle_alpha 95.043(2)
_cell_angle_beta 111.048(2)
_cell_angle_gamma 99.584(2)
_cell_formula_units_Z 2
_cell_length_a 8.9000(10)
_cell_length_b 9.3660(10)
_cell_length_c 11.392(2)
_cell_measurement_reflns_used 1965
_cell_measurement_temperature 298(2)
_cell_measurement_theta_max 28.0
_cell_measurement_theta_min 2.5
_cell_volume 862.6(2)
_computing_cell_refinement 'SAINT (Bruker, 2002)'
_computing_data_collection 'SMART (Bruker, 2002)'
_computing_data_reduction 'SAINT (Bruker, 2002)'
_computing_molecular_graphics 'SHELXTL (Sheldrick, 2008)'
_computing_publication_material 'SHELXTL (Sheldrick, 2008)'
_computing_structure_refinement 'SHELXL97 (Sheldrick, 2008)'
_computing_structure_solution 'SHELXS97 (Sheldrick, 2008)'
_diffrn_ambient_temperature 298(2)
_diffrn_measured_fraction_theta_full 0.960
_diffrn_measured_fraction_theta_max 0.960
_diffrn_measurement_device_type 'Bruker SMART 1000 CCD area-detector'
_diffrn_measurement_method '\w scans'
_diffrn_radiation_monochromator graphite
_diffrn_radiation_source 'fine-focus sealed tube'
_diffrn_radiation_type MoK\a
_diffrn_radiation_wavelength 0.71073
_diffrn_reflns_av_R_equivalents 0.0194
_diffrn_reflns_av_sigmaI/netI 0.0404
_diffrn_reflns_limit_h_max 10
_diffrn_reflns_limit_h_min -11
_diffrn_reflns_limit_k_max 11
_diffrn_reflns_limit_k_min -11
_diffrn_reflns_limit_l_max 14
_diffrn_reflns_limit_l_min -12
_diffrn_reflns_number 5016
_diffrn_reflns_theta_full 27.00
_diffrn_reflns_theta_max 27.00
_diffrn_reflns_theta_min 1.94
_diffrn_standards_number 0
_exptl_absorpt_coefficient_mu 7.029
_exptl_absorpt_correction_T_max 0.245
_exptl_absorpt_correction_T_min 0.216
_exptl_absorpt_correction_type multi-scan
_exptl_absorpt_process_details '(SADABS; Sheldrick, 1996)'
_exptl_crystal_colour colorless
_exptl_crystal_density_diffrn 1.960
_exptl_crystal_density_method 'not measured'
_exptl_crystal_description block
_exptl_crystal_F_000 492
_exptl_crystal_size_max 0.23
_exptl_crystal_size_mid 0.20
_exptl_crystal_size_min 0.20
_refine_diff_density_max 0.453
_refine_diff_density_min -0.611
_refine_ls_extinction_method none
_refine_ls_goodness_of_fit_ref 1.027
_refine_ls_hydrogen_treatment mixed
_refine_ls_matrix_type full
_refine_ls_number_parameters 214
_refine_ls_number_reflns 3606
_refine_ls_number_restraints 1
_refine_ls_restrained_S_all 1.027
_refine_ls_R_factor_all 0.0577
_refine_ls_R_factor_gt 0.0346
_refine_ls_shift/su_max 0.001
_refine_ls_shift/su_mean <0.001
_refine_ls_structure_factor_coef Fsqd
_refine_ls_weighting_details 'calc w=1/[\s^2^(Fo^2^)+(0.0368P)^2^+0.2522P] where P=(Fo^2^+2Fc^2^)/3'
_refine_ls_weighting_scheme calc
_refine_ls_wR_factor_gt 0.0753
_refine_ls_wR_factor_ref 0.0843
_reflns_number_gt 2582
_reflns_number_total 3606
_reflns_threshold_expression I>2\s(I)
_cod_data_source_file sj2587.cif
_cod_data_source_block I
_cod_database_code 2221499
_cod_database_fobs_code 2221499

loop_
_symmetry_equiv_pos_as_xyz
'x, y, z'
'-x, -y, -z'

loop_
_atom_site_type_symbol
_atom_site_label
_atom_site_fract_x
_atom_site_fract_y
_atom_site_fract_z
_atom_site_U_iso_or_equiv
_atom_site_adp_type
_atom_site_calc_flag
_atom_site_refinement_flags
_atom_site_occupancy
_atom_site_disorder_assembly
_atom_site_disorder_group
Br Br1 0.70334(5) 1.00574(5) -0.37638(4) 0.07063(16) Uani d . 1 . .
Br Br2 1.39490(6) 1.16831(6) -0.18075(5) 0.08319(19) Uani d . 1 . .
Br Br3 1.13101(5) 0.31103(4) 0.49994(3) 0.05564(13) Uani d . 1 . .
O O1 0.7708(3) 0.8094(3) -0.1804(2) 0.0524(6) Uani d . 1 . .
H H1 0.7891 0.7546 -0.1269 0.079 Uiso calc R 1 . .
O O2 0.6880(3) 0.5145(3) -0.0140(2) 0.0564(7) Uani d . 1 . .
O O3 0.7124(3) 0.4000(3) 0.7628(2) 0.0634(7) Uani d . 1 . .
H H3 0.6886 0.4388 0.8192 0.095 Uiso calc R 1 . .
N N1 0.9495(3) 0.7027(3) 0.0069(2) 0.0402(6) Uani d . 1 . .
N N2 0.9553(4) 0.6172(3) 0.0991(3) 0.0410(6) Uani d D 1 . .
C C1 1.0672(4) 0.8813(3) -0.0850(3) 0.0351(7) Uani d . 1 . .
C C2 0.9137(4) 0.8887(4) -0.1748(3) 0.0378(7) Uani d . 1 . .
C C3 0.9096(4) 0.9860(4) -0.2607(3) 0.0425(8) Uani d . 1 . .
C C4 1.0505(4) 1.0671(4) -0.2633(3) 0.0449(8) Uani d . 1 . .
H H4 1.0450 1.1288 -0.3236 0.054 Uiso calc R 1 . .
C C5 1.2002(4) 1.0569(4) -0.1762(3) 0.0460(8) Uani d . 1 . .
C C6 1.2101(4) 0.9668(4) -0.0856(3) 0.0424(8) Uani d . 1 . .
H H6 1.3121 0.9632 -0.0251 0.051 Uiso calc R 1 . .
C C7 1.0795(4) 0.7865(3) 0.0117(3) 0.0389(8) Uani d . 1 . .
H H7 1.1807 0.7877 0.0755 0.047 Uiso calc R 1 . .
C C8 0.8112(4) 0.5247(4) 0.0818(3) 0.0388(7) Uani d . 1 . .
C C9 0.8101(4) 0.4374(3) 0.1852(3) 0.0365(7) Uani d . 1 . .
C C10 0.6573(4) 0.3690(4) 0.1800(3) 0.0487(9) Uani d . 1 . .
H H10 0.5620 0.3809 0.1160 0.058 Uiso calc R 1 . .
C C11 0.6468(5) 0.2827(5) 0.2705(4) 0.0607(11) Uani d . 1 . .
H H11 0.5442 0.2361 0.2670 0.073 Uiso calc R 1 . .
C C12 0.7878(5) 0.2654(4) 0.3657(4) 0.0538(10) Uani d . 1 . .
H H12 0.7811 0.2077 0.4268 0.065 Uiso calc R 1 . .
C C13 0.9373(4) 0.3341(4) 0.3692(3) 0.0407(8) Uani d . 1 . .
C C14 0.9518(4) 0.4212(3) 0.2807(3) 0.0375(7) Uani d . 1 . .
H H14 1.0550 0.4679 0.2853 0.045 Uiso calc R 1 . .
C C15 0.5947(6) 0.4070(6) 0.6437(4) 0.0784(14) Uani d . 1 . .
H H15A 0.5748 0.5045 0.6420 0.118 Uiso calc R 1 . .
H H15B 0.4939 0.3389 0.6291 0.118 Uiso calc R 1 . .
H H15C 0.6346 0.3822 0.5784 0.118 Uiso calc R 1 . .
H H2 1.054(3) 0.617(5) 0.159(3) 0.080 Uiso d D 1 . .

loop_
_atom_site_aniso_label
_atom_site_aniso_U_11
_atom_site_aniso_U_22
_atom_site_aniso_U_33
_atom_site_aniso_U_12
_atom_site_aniso_U_13
_atom_site_aniso_U_23
Br1 0.0520(3) 0.0897(3) 0.0683(3) 0.0262(2) 0.0085(2) 0.0444(2)
Br2 0.0529(3) 0.0928(4) 0.0939(4) -0.0098(2) 0.0193(2) 0.0505(3)
Br3 0.0528(2) 0.0679(3) 0.0421(2) 0.01579(19) 0.00793(17) 0.02572(18)
O1 0.0349(13) 0.0634(17) 0.0562(15) 0.0067(11) 0.0111(12) 0.0302(13)
O2 0.0364(14) 0.0847(19) 0.0458(14) 0.0112(13) 0.0087(12) 0.0325(13)
O3 0.0423(15) 0.087(2) 0.0534(15) 0.0155(14) 0.0067(13) 0.0188(15)
N1 0.0430(16) 0.0410(16) 0.0396(14) 0.0114(13) 0.0152(13) 0.0199(12)
N2 0.0402(16) 0.0463(16) 0.0387(15) 0.0110(13) 0.0132(13) 0.0220(13)
C1 0.0383(18) 0.0363(17) 0.0315(16) 0.0076(14) 0.0131(14) 0.0099(13)
C2 0.0372(18) 0.0398(18) 0.0363(17) 0.0108(15) 0.0117(15) 0.0102(14)
C3 0.042(2) 0.047(2) 0.0378(18) 0.0150(16) 0.0109(16) 0.0151(15)
C4 0.052(2) 0.043(2) 0.0396(18) 0.0100(17) 0.0146(17) 0.0175(15)
C5 0.044(2) 0.044(2) 0.049(2) 0.0008(16) 0.0177(17) 0.0164(16)
C6 0.0371(18) 0.0434(19) 0.0422(18) 0.0056(15) 0.0094(15) 0.0138(15)
C7 0.0406(19) 0.0391(19) 0.0357(17) 0.0119(15) 0.0094(15) 0.0144(14)
C8 0.0369(18) 0.0457(19) 0.0398(18) 0.0155(15) 0.0159(16) 0.0195(15)
C9 0.0392(18) 0.0391(18) 0.0346(16) 0.0115(14) 0.0151(15) 0.0124(14)
C10 0.0339(19) 0.061(2) 0.054(2) 0.0124(17) 0.0155(17) 0.0246(18)
C11 0.042(2) 0.077(3) 0.073(3) 0.0102(19) 0.028(2) 0.039(2)
C12 0.052(2) 0.062(2) 0.059(2) 0.0154(19) 0.0278(19) 0.0336(19)
C13 0.0411(19) 0.046(2) 0.0342(16) 0.0104(16) 0.0113(15) 0.0130(15)
C14 0.0329(17) 0.0427(19) 0.0374(17) 0.0066(14) 0.0135(14) 0.0118(14)
C15 0.052(3) 0.115(4) 0.056(2) 0.010(3) 0.005(2) 0.034(3)

loop_
_atom_type_symbol
_atom_type_description
_atom_type_scat_dispersion_real
_atom_type_scat_dispersion_imag
_atom_type_scat_source
C C 0.0033 0.0016 'International Tables Vol C Tables 4.2.6.8 and 6.1.1.4'
H H 0.0000 0.0000 'International Tables Vol C Tables 4.2.6.8 and 6.1.1.4'
Br Br -0.2901 2.4595 'International Tables Vol C Tables 4.2.6.8 and 6.1.1.4'
N N 0.0061 0.0033 'International Tables Vol C Tables 4.2.6.8 and 6.1.1.4'
O O 0.0106 0.0060 'International Tables Vol C Tables 4.2.6.8 and 6.1.1.4'

loop_
_geom_angle_atom_site_label_1
_geom_angle_atom_site_label_2
_geom_angle_atom_site_label_3
_geom_angle_site_symmetry_1
_geom_angle_site_symmetry_3
_geom_angle
_geom_angle_publ_flag
C2 O1 H1 . . 109.5 ?
C15 O3 H3 . . 109.5 ?
C7 N1 N2 . . 120.2(3) ?
C8 N2 N1 . . 115.8(3) ?
C8 N2 H2 . . 125(3) ?
N1 N2 H2 . . 118(3) ?
C6 C1 C2 . . 120.0(3) ?
C6 C1 C7 . . 119.1(3) ?
C2 C1 C7 . . 120.8(3) ?
O1 C2 C3 . . 118.5(3) ?
O1 C2 C1 . . 123.4(3) ?
C3 C2 C1 . . 118.1(3) ?
C4 C3 C2 . . 121.7(3) ?
C4 C3 Br1 . . 119.5(2) ?
C2 C3 Br1 . . 118.8(3) ?
C3 C4 C5 . . 119.5(3) ?
C3 C4 H4 . . 120.2 ?
C5 C4 H4 . . 120.2 ?
C4 C5 C6 . . 120.8(3) ?
C4 C5 Br2 . . 119.4(3) ?
C6 C5 Br2 . . 119.8(3) ?
C5 C6 C1 . . 119.7(3) ?
C5 C6 H6 . . 120.2 ?
C1 C6 H6 . . 120.2 ?
N1 C7 C1 . . 118.6(3) ?
N1 C7 H7 . . 120.7 ?
C1 C7 H7 . . 120.7 ?
O2 C8 N2 . . 121.2(3) ?
O2 C8 C9 . . 121.5(3) ?
N2 C8 C9 . . 117.2(3) ?
C14 C9 C10 . . 120.4(3) ?
C14 C9 C8 . . 123.2(3) ?
C10 C9 C8 . . 116.4(3) ?
C9 C10 C11 . . 119.6(3) ?
C9 C10 H10 . . 120.2 ?
C11 C10 H10 . . 120.2 ?
C12 C11 C10 . . 120.3(3) ?
C12 C11 H11 . . 119.8 ?
C10 C11 H11 . . 119.8 ?
C13 C12 C11 . . 119.0(3) ?
C13 C12 H12 . . 120.5 ?
C11 C12 H12 . . 120.5 ?
C12 C13 C14 . . 122.0(3) ?
C12 C13 Br3 . . 119.2(3) ?
C14 C13 Br3 . . 118.8(2) ?
C13 C14 C9 . . 118.6(3) ?
C13 C14 H14 . . 120.7 ?
C9 C14 H14 . . 120.7 ?
O3 C15 H15A . . 109.5 ?
O3 C15 H15B . . 109.5 ?
H15A C15 H15B . . 109.5 ?
O3 C15 H15C . . 109.5 ?
H15A C15 H15C . . 109.5 ?
H15B C15 H15C . . 109.5 ?

loop_
_geom_bond_atom_site_label_1
_geom_bond_atom_site_label_2
_geom_bond_site_symmetry_2
_geom_bond_distance
_geom_bond_publ_flag
Br1 C3 . 1.886(3) ?
Br2 C5 . 1.889(3) ?
Br3 C13 . 1.891(3) ?
O1 C2 . 1.339(4) ?
O1 H1 . 0.8200 ?
O2 C8 . 1.221(4) ?
O3 C15 . 1.400(4) ?
O3 H3 . 0.8200 ?
N1 C7 . 1.265(4) ?
N1 N2 . 1.367(3) ?
N2 C8 . 1.361(4) ?
N2 H2 . 0.90(3) ?
C1 C6 . 1.388(5) ?
C1 C2 . 1.399(4) ?
C1 C7 . 1.461(4) ?
C2 C3 . 1.390(4) ?
C3 C4 . 1.365(5) ?
C4 C5 . 1.370(5) ?
C4 H4 . 0.9300 ?
C5 C6 . 1.378(4) ?
C6 H6 . 0.9300 ?
C7 H7 . 0.9300 ?
C8 C9 . 1.494(4) ?
C9 C14 . 1.381(4) ?
C9 C10 . 1.381(5) ?
C10 C11 . 1.385(5) ?
C10 H10 . 0.9300 ?
C11 C12 . 1.378(5) ?
C11 H11 . 0.9300 ?
C12 C13 . 1.364(5) ?
C12 H12 . 0.9300 ?
C13 C14 . 1.378(4) ?
C14 H14 . 0.9300 ?
C15 H15A . 0.9600 ?
C15 H15B . 0.9600 ?
C15 H15C . 0.9600 ?

loop_
_geom_hbond_atom_site_label_D
_geom_hbond_atom_site_label_H
_geom_hbond_atom_site_label_A
_geom_hbond_site_symmetry_A
_geom_hbond_distance_DH
_geom_hbond_distance_HA
_geom_hbond_distance_DA
_geom_hbond_angle_DHA
O1 H1 N1 . 0.82 1.84 2.559(3) 145.1
O3 H3 O2 1_556 0.82 1.97 2.767(4) 163.6
N2 H2 O3 2_766 0.90(3) 1.986(18) 2.848(4) 160(4)

loop_
_cod_related_entry_id
_cod_related_entry_database
_cod_related_entry_code
1 ChemSpider 30655749
